data_2207452
loop_
_publ_author_name
'Silva, Luiz Everson da'
'Joussef, Antonio Carlos'
'Nunes, Ricardo Jos\'e'
'Andrighetti-Fr\"ohner, Carla Regina'
'Bortoluzzi, Adailton Jos\'e'

_publ_section_title
;
 5-[(4-Methoxyphenylamino)methylene]-2,2-dimethyl-1,3-dioxane-4,6-dione
;
_journal_coeditor_code BT6778
_journal_issue 12
_journal_name_full 'Acta Crystallographica Section E'
_journal_page_first o4121
_journal_page_last o4122
_journal_paper_doi 10.1107/S1600536805036871
_journal_volume 61
_journal_year 2005
_chemical_formula_iupac 'C14 H15 N O5'
_chemical_formula_moiety 'C14 H15 N O5'
_chemical_formula_sum 'C14 H15 N O5'
_chemical_formula_weight 277.27
_chemical_name_systematic
;
5-[(4-Methoxyphenylamino)methylene]-2,2-dimethyl-1,3-dioxane-4,6-dione
;
_space_group_IT_number 14
_symmetry_cell_setting monoclinic
_symmetry_space_group_name_Hall '-P 2ybc'
_symmetry_space_group_name_H-M 'P 1 21/c 1'
_atom_sites_solution_hydrogens geom
_atom_sites_solution_primary direct
_atom_sites_solution_secondary difmap
_audit_creation_method SHELXL-97
_cell_angle_alpha 90.00
_cell_angle_beta 102.14(3)
_cell_angle_gamma 90.00
_cell_formula_units_Z 4
_cell_length_a 13.007(3)
_cell_length_b 7.1317(14)
_cell_length_c 14.743(3)
_cell_measurement_reflns_used 25
_cell_measurement_temperature 193(2)
_cell_measurement_theta_max 18.56
_cell_measurement_theta_min 5.07
_cell_volume 1337.0(5)
_computing_cell_refinement
;
CAD-4/PC
;
_computing_data_collection
;
CAD-4/PC (Enraf--Nonius, 1993)
;
_computing_data_reduction 'XCAD4 (Harms & Wocadlo, 1995)'
_computing_molecular_graphics 'PLATON (Spek, 2003)'
_computing_publication_material SHELXL97
_computing_structure_refinement 'SHELXL97 (Sheldrick, 1997)'
_computing_structure_solution 'SHELXS97 (Sheldrick, 1997)'
_diffrn_ambient_temperature 193(2)
_diffrn_measured_fraction_theta_full 0.992
_diffrn_measured_fraction_theta_max 0.992
_diffrn_measurement_device_type 'Enraf--Nonius CAD-4'
_diffrn_measurement_method \w--2\q
_diffrn_radiation_monochromator graphite
_diffrn_radiation_source 'fine-focus sealed tube'
_diffrn_radiation_type MoK\a
_diffrn_radiation_wavelength 0.71073
_diffrn_reflns_av_R_equivalents 0.0219
_diffrn_reflns_av_sigmaI/netI 0.0398
_diffrn_reflns_limit_h_max 15
_diffrn_reflns_limit_h_min -15
_diffrn_reflns_limit_k_max 0
_diffrn_reflns_limit_k_min -8
_diffrn_reflns_limit_l_max 0
_diffrn_reflns_limit_l_min -17
_diffrn_reflns_number 2464
_diffrn_reflns_theta_full 25.08
_diffrn_reflns_theta_max 25.08
_diffrn_reflns_theta_min 1.60
_diffrn_standards_decay_% 1
_diffrn_standards_interval_count 200
_diffrn_standards_number 3
_exptl_absorpt_coefficient_mu 0.105
_exptl_absorpt_correction_type none
_exptl_crystal_colour colorless
_exptl_crystal_density_diffrn 1.377
_exptl_crystal_density_method 'not measured'
_exptl_crystal_description 'irregular block'
_exptl_crystal_F_000 584
_exptl_crystal_size_max 0.43
_exptl_crystal_size_mid 0.33
_exptl_crystal_size_min 0.20
_refine_diff_density_max 0.161
_refine_diff_density_min -0.148
_refine_ls_extinction_method none
_refine_ls_goodness_of_fit_ref 1.034
_refine_ls_hydrogen_treatment mixed
_refine_ls_matrix_type full
_refine_ls_number_parameters 185
_refine_ls_number_reflns 2362
_refine_ls_number_restraints 0
_refine_ls_restrained_S_all 1.034
_refine_ls_R_factor_all 0.0813
_refine_ls_R_factor_gt 0.0408
_refine_ls_shift/su_max 0.000
_refine_ls_shift/su_mean 0.000
_refine_ls_structure_factor_coef Fsqd
_refine_ls_weighting_details 'calc w = 1/[\s^2^(Fo^2^)+(0.0509P)^2^+0.2139P] where P = (Fo^2^+2Fc^2^)/3'
_refine_ls_weighting_scheme calc
_refine_ls_wR_factor_gt 0.0980
_refine_ls_wR_factor_ref 0.1110
_reflns_number_gt 1615
_reflns_number_total 2362
_reflns_threshold_expression I>2\s(I)
_cod_data_source_file bt6778.cif
_cod_data_source_block I
_cod_original_sg_symbol_H-M 'P 21/c'
_cod_database_code 2207452
_cod_database_fobs_code 2207452

loop_
_symmetry_equiv_pos_as_xyz
'x, y, z'
'-x, y+1/2, -z+1/2'
'-x, -y, -z'
'x, -y-1/2, z-1/2'

loop_
_atom_site_label
_atom_site_fract_x
_atom_site_fract_y
_atom_site_fract_z
_atom_site_U_iso_or_equiv
_atom_site_adp_type
_atom_site_calc_flag
_atom_site_refinement_flags
_atom_site_occupancy
_atom_site_type_symbol
C1 0.64037(14) 0.2051(3) 0.72232(14) 0.0459(5) Uani d . 1 C
H1 0.6592 0.2110 0.6649 0.055 Uiso calc R 1 H
C2 0.71734(15) 0.2175(3) 0.80264(14) 0.0473(5) Uani d . 1 C
H2 0.7875 0.2312 0.7991 0.057 Uiso calc R 1 H
C3 0.69000(14) 0.2094(3) 0.88763(13) 0.0412(5) Uani d . 1 C
C4 0.58520(15) 0.1879(3) 0.89192(14) 0.0460(5) Uani d . 1 C
H4 0.5664 0.1823 0.9493 0.055 Uiso calc R 1 H
C5 0.50883(14) 0.1750(3) 0.81190(13) 0.0435(5) Uani d . 1 C
H5 0.4388 0.1600 0.8155 0.052 Uiso calc R 1 H
C6 0.53598(14) 0.1843(3) 0.72628(13) 0.0383(5) Uani d . 1 C
N7 0.45964(12) 0.1681(2) 0.64159(11) 0.0407(4) Uani d . 1 N
H7 0.4827(16) 0.122(3) 0.5958(14) 0.056(7) Uiso d . 1 H
C8 0.36062(14) 0.2173(3) 0.62892(13) 0.0389(5) Uani d . 1 C
H8 0.3389 0.2718 0.6791 0.047 Uiso calc R 1 H
C9 0.28496(14) 0.1960(3) 0.54782(12) 0.0373(4) Uani d . 1 C
C10 0.31047(14) 0.1131(3) 0.46705(13) 0.0401(5) Uani d . 1 C
O10 0.39665(10) 0.0548(2) 0.46166(9) 0.0547(4) Uani d . 1 O
O11 0.23087(10) 0.0924(2) 0.39120(8) 0.0469(4) Uani d . 1 O
C12 0.14263(14) 0.2167(3) 0.38175(12) 0.0420(5) Uani d . 1 C
O13 0.10672(9) 0.2278(2) 0.46761(8) 0.0466(4) Uani d . 1 O
C14 0.17755(14) 0.2433(3) 0.54971(13) 0.0401(5) Uani d . 1 C
O14 0.14437(11) 0.2872(2) 0.61739(9) 0.0565(4) Uani d . 1 O
O31 0.75957(10) 0.2186(2) 0.97116(9) 0.0543(4) Uani d . 1 O
C32 0.86867(15) 0.2428(3) 0.96947(16) 0.0571(6) Uani d . 1 C
H32A 0.9092 0.2470 1.0319 0.086 Uiso calc R 1 H
H32B 0.8778 0.3578 0.9383 0.086 Uiso calc R 1 H
H32C 0.8919 0.1396 0.9371 0.086 Uiso calc R 1 H
C121 0.17341(18) 0.4077(3) 0.35325(15) 0.0598(6) Uani d . 1 C
H12A 0.1144 0.4911 0.3469 0.090 Uiso calc R 1 H
H12B 0.1950 0.3986 0.2950 0.090 Uiso calc R 1 H
H12C 0.2305 0.4554 0.3996 0.090 Uiso calc R 1 H
C122 0.05544(16) 0.1271(4) 0.31222(14) 0.0567(6) Uani d . 1 C
H12D -0.0059 0.2055 0.3031 0.085 Uiso calc R 1 H
H12E 0.0392 0.0067 0.3348 0.085 Uiso calc R 1 H
H12F 0.0772 0.1118 0.2543 0.085 Uiso calc R 1 H

loop_
_atom_site_aniso_label
_atom_site_aniso_U_11
_atom_site_aniso_U_22
_atom_site_aniso_U_33
_atom_site_aniso_U_12
_atom_site_aniso_U_13
_atom_site_aniso_U_23
C1 0.0377(10) 0.0562(13) 0.0421(11) 0.0010(10) 0.0047(9) -0.0053(10)
C2 0.0319(10) 0.0574(14) 0.0498(12) -0.0005(10) 0.0021(9) -0.0044(10)
C3 0.0367(10) 0.0385(11) 0.0430(11) 0.0009(9) -0.0035(9) -0.0027(9)
C4 0.0394(11) 0.0579(13) 0.0386(11) -0.0005(10) 0.0032(9) -0.0001(10)
C5 0.0304(10) 0.0520(12) 0.0454(12) 0.0008(9) 0.0025(9) -0.0005(10)
C6 0.0356(10) 0.0353(10) 0.0394(11) 0.0030(8) -0.0023(8) -0.0040(8)
N7 0.0323(9) 0.0490(11) 0.0365(9) 0.0040(8) -0.0026(7) -0.0066(8)
C8 0.0377(10) 0.0401(11) 0.0364(10) 0.0045(9) 0.0019(8) -0.0012(8)
C9 0.0337(10) 0.0417(11) 0.0343(10) 0.0039(8) 0.0022(8) -0.0002(9)
C10 0.0313(10) 0.0488(12) 0.0381(10) 0.0042(9) 0.0026(8) 0.0018(9)
O10 0.0342(7) 0.0829(11) 0.0453(8) 0.0133(7) 0.0045(6) -0.0092(8)
O11 0.0377(7) 0.0642(10) 0.0345(7) 0.0112(7) -0.0018(6) -0.0081(6)
C12 0.0320(10) 0.0587(13) 0.0329(10) 0.0077(9) 0.0013(8) -0.0015(9)
O13 0.0301(7) 0.0740(10) 0.0330(7) 0.0080(7) 0.0009(5) -0.0017(7)
C14 0.0377(10) 0.0482(12) 0.0323(10) 0.0039(9) 0.0024(8) 0.0016(9)
O14 0.0459(8) 0.0877(12) 0.0370(8) 0.0142(8) 0.0108(6) -0.0048(7)
O31 0.0384(8) 0.0739(11) 0.0431(8) -0.0027(7) -0.0087(6) -0.0022(7)
C32 0.0383(11) 0.0624(15) 0.0610(14) -0.0077(11) -0.0112(10) -0.0019(11)
C121 0.0658(14) 0.0653(16) 0.0444(12) 0.0024(13) 0.0030(11) 0.0075(11)
C122 0.0424(11) 0.0827(17) 0.0397(11) 0.0001(12) -0.0032(9) -0.0045(11)

loop_
_atom_type_symbol
_atom_type_description
_atom_type_scat_dispersion_real
_atom_type_scat_dispersion_imag
_atom_type_scat_source
C C 0.0033 0.0016 'International Tables Vol C Tables 4.2.6.8 and 6.1.1.4'
H H 0.0000 0.0000 'International Tables Vol C Tables 4.2.6.8 and 6.1.1.4'
N N 0.0061 0.0033 'International Tables Vol C Tables 4.2.6.8 and 6.1.1.4'
O O 0.0106 0.0060 'International Tables Vol C Tables 4.2.6.8 and 6.1.1.4'

loop_
_geom_angle_atom_site_label_1
_geom_angle_atom_site_label_2
_geom_angle_atom_site_label_3
_geom_angle
C6 C1 C2 120.82(19)
C6 C1 H1 119.6
C2 C1 H1 119.6
C3 C2 C1 119.90(19)
C3 C2 H2 120.0
C1 C2 H2 120.1
O31 C3 C2 124.75(18)
O31 C3 C4 115.77(18)
C2 C3 C4 119.47(18)
C5 C4 C3 120.51(19)
C5 C4 H4 119.7
C3 C4 H4 119.7
C4 C5 C6 120.18(18)
C4 C5 H5 119.9
C6 C5 H5 119.9
C1 C6 C5 119.13(17)
C1 C6 N7 118.80(18)
C5 C6 N7 122.06(18)
C8 N7 C6 125.84(18)
C8 N7 H7 119.0(14)
C6 N7 H7 115.1(14)
N7 C8 C9 126.25(19)
N7 C8 H8 116.9
C9 C8 H8 116.9
C8 C9 C10 121.07(17)
C8 C9 C14 118.15(17)
C10 C9 C14 120.52(16)
O10 C10 O11 117.49(17)
O10 C10 C9 125.14(17)
O11 C10 C9 117.33(16)
C10 O11 C12 117.84(15)
O11 C12 O13 110.46(14)
O11 C12 C122 106.10(17)
O13 C12 C122 106.57(16)
O11 C12 C121 109.42(16)
O13 C12 C121 110.48(17)
C122 C12 C121 113.68(17)
C14 O13 C12 120.08(14)
O14 C14 O13 117.52(17)
O14 C14 C9 126.27(17)
O13 C14 C9 116.13(16)
C3 O31 C32 117.35(16)
O31 C32 H32A 109.5
O31 C32 H32B 109.5
H32A C32 H32B 109.5
O31 C32 H32C 109.5
H32A C32 H32C 109.5
H32B C32 H32C 109.5
C12 C121 H12A 109.5
C12 C121 H12B 109.5
H12A C121 H12B 109.5
C12 C121 H12C 109.5
H12A C121 H12C 109.5
H12B C121 H12C 109.5
C12 C122 H12D 109.5
C12 C122 H12E 109.5
H12D C122 H12E 109.5
C12 C122 H12F 109.5
H12D C122 H12F 109.5
H12E C122 H12F 109.5

loop_
_geom_bond_atom_site_label_1
_geom_bond_atom_site_label_2
_geom_bond_distance
C1 C6 1.379(3)
C1 C2 1.383(3)
C1 H1 0.9300
C2 C3 1.374(3)
C2 H2 0.9300
C3 O31 1.368(2)
C3 C4 1.386(3)
C4 C5 1.376(3)
C4 H4 0.9300
C5 C6 1.382(3)
C5 H5 0.9300
C6 N7 1.427(2)
N7 C8 1.310(2)
N7 H7 0.86(2)
C8 C9 1.388(2)
C8 H8 0.9300
C9 C10 1.429(3)
C9 C14 1.443(2)
C10 O10 1.214(2)
C10 O11 1.363(2)
O11 C12 1.434(2)
C12 O13 1.441(2)
C12 C122 1.502(3)
C12 C121 1.505(3)
O13 C14 1.363(2)
C14 O14 1.209(2)
O31 C32 1.435(2)
C32 H32A 0.9600
C32 H32B 0.9600
C32 H32C 0.9600
C121 H12A 0.9600
C121 H12B 0.9600
C121 H12C 0.9600
C122 H12D 0.9600
C122 H12E 0.9600
C122 H12F 0.9600

loop_
_geom_hbond_atom_site_label_D
_geom_hbond_atom_site_label_H
_geom_hbond_atom_site_label_A
_geom_hbond_site_symmetry_A
_geom_hbond_distance_DH
_geom_hbond_distance_HA
_geom_hbond_distance_DA
_geom_hbond_angle_DHA
N7 H7 O10 . 0.86(2) 2.11(2) 2.729(2) 128.2(18)
N7 H7 O10 3_656 0.86(2) 2.31(2) 3.088(2) 150.9(19)

loop_
_geom_torsion_atom_site_label_1
_geom_torsion_atom_site_label_2
_geom_torsion_atom_site_label_3
_geom_torsion_atom_site_label_4
_geom_torsion
C6 C1 C2 C3 -0.1(3)
C1 C2 C3 O31 179.44(19)
C1 C2 C3 C4 0.3(3)
O31 C3 C4 C5 -179.28(18)
C2 C3 C4 C5 -0.1(3)
C3 C4 C5 C6 -0.3(3)
C2 C1 C6 C5 -0.3(3)
C2 C1 C6 N7 -178.67(18)
C4 C5 C6 C1 0.5(3)
C4 C5 C6 N7 178.86(18)
C1 C6 N7 C8 -152.5(2)
C5 C6 N7 C8 29.1(3)
C6 N7 C8 C9 -177.53(18)
N7 C8 C9 C10 0.3(3)
N7 C8 C9 C14 174.47(19)
C8 C9 C10 O10 0.5(3)
C14 C9 C10 O10 -173.6(2)
C8 C9 C10 O11 178.10(18)
C14 C9 C10 O11 4.0(3)
O10 C10 O11 C12 -156.90(18)
C9 C10 O11 C12 25.3(3)
C10 O11 C12 O13 -47.5(2)
C10 O11 C12 C122 -162.65(16)
C10 O11 C12 C121 74.3(2)
O11 C12 O13 C14 43.3(2)
C122 C12 O13 C14 158.18(18)
C121 C12 O13 C14 -77.9(2)
C12 O13 C14 O14 166.44(18)
C12 O13 C14 C9 -16.5(3)
C8 C9 C14 O14 -6.0(3)
C10 C9 C14 O14 168.3(2)
C8 C9 C14 O13 177.29(17)
C10 C9 C14 O13 -8.5(3)
C2 C3 O31 C32 1.5(3)
C4 C3 O31 C32 -179.37(18)

loop_
_cod_related_entry_id
_cod_related_entry_database
_cod_related_entry_code
1 ChemSpider 662389
